data_7219188
loop_
_publ_author_name
'Wuckert, Eugen'
'Harjung, Marc D.'
'Kapernaum, Nadia'
'Mueller, Carsten'
'Frey, Wolfgang'
'Baro, Angelika'
'Giesselmann, Frank'
'Laschat, Sabine'

_publ_section_title
;
 Photoresponsive ionic liquid crystals based on azobenzene guanidinium
 salts.
;
_journal_issue 13
_journal_name_full 'Physical chemistry chemical physics : PCCP'
_journal_page_first 8382
_journal_page_last 8392
_journal_paper_doi 10.1039/c4cp04783d
_journal_volume 17
_journal_year 2015
_chemical_formula_moiety 'C29 H46 N5 O2, Cl, 2(C H Cl3)'
_chemical_formula_sum 'C31 H48 Cl7 N5 O2'
_chemical_formula_weight 770.89
_chemical_name_systematic 6a.Cl
_space_group_IT_number 14
_symmetry_cell_setting monoclinic
_symmetry_space_group_name_Hall '-P 2ybc'
_symmetry_space_group_name_H-M 'P 1 21/c 1'
_atom_sites_solution_hydrogens geom
_atom_sites_solution_primary direct
_atom_sites_solution_secondary difmap
_audit_creation_method SHELXL-97
_audit_update_record
;
2014-10-20 deposited with the CCDC.
2014-12-18 downloaded from the CCDC.
;
_cell_angle_alpha 90.00
_cell_angle_beta 91.250(3)
_cell_angle_gamma 90.00
_cell_formula_units_Z 4
_cell_length_a 9.7566(5)
_cell_length_b 9.1438(5)
_cell_length_c 42.575(2)
_cell_measurement_reflns_used 5190
_cell_measurement_temperature 100(2)
_cell_measurement_theta_max 25.14
_cell_measurement_theta_min 1.91
_cell_volume 3797.3(3)
_computing_cell_refinement 'Bruker APEXII Software Suite, 2008'
_computing_data_collection 'Bruker APEXII Software Suite, 2008'
_computing_data_reduction 'Bruker APEXII Software Suite, 2008'
_computing_molecular_graphics 'SHELXTL-plus, XP (Sheldrick, 1991)'
_computing_structure_refinement 'SHELXL-97 (Sheldrick, 1997)'
_computing_structure_solution 'SHELXS-97 (Sheldrick, 1990)'
_diffrn_ambient_temperature 100(2)
_diffrn_measured_fraction_theta_full 0.996
_diffrn_measured_fraction_theta_max 0.996
_diffrn_measurement_device_type 'Bruker Kappa APEXII Duo'
_diffrn_measurement_method 'Omega + Phi Scans'
_diffrn_radiation_monochromator Triumph
_diffrn_radiation_source 'fine-focus sealed tube'
_diffrn_radiation_type MoK\a
_diffrn_radiation_wavelength 0.71073
_diffrn_reflns_av_R_equivalents 0.0439
_diffrn_reflns_av_sigmaI/netI 0.0443
_diffrn_reflns_limit_h_max 11
_diffrn_reflns_limit_h_min -11
_diffrn_reflns_limit_k_max 9
_diffrn_reflns_limit_k_min -10
_diffrn_reflns_limit_l_max 50
_diffrn_reflns_limit_l_min -50
_diffrn_reflns_number 27166
_diffrn_reflns_theta_full 25.14
_diffrn_reflns_theta_max 25.14
_diffrn_reflns_theta_min 1.91
_diffrn_standards_decay_% 0
_diffrn_standards_interval_count 0
_diffrn_standards_number 0
_exptl_absorpt_coefficient_mu 0.558
_exptl_absorpt_correction_T_max 0.7452
_exptl_absorpt_correction_T_min 0.6989
_exptl_absorpt_correction_type multi-scan
_exptl_absorpt_process_details 'Blessing, 1995'
_exptl_crystal_colour yellow
_exptl_crystal_density_diffrn 1.348
_exptl_crystal_density_method 'not measured'
_exptl_crystal_description plates
_exptl_crystal_F_000 1616
_exptl_crystal_size_max 0.20
_exptl_crystal_size_mid 0.19
_exptl_crystal_size_min 0.06
_refine_diff_density_max 0.505
_refine_diff_density_min -0.415
_refine_diff_density_rms 0.053
_refine_ls_extinction_method none
_refine_ls_goodness_of_fit_ref 1.034
_refine_ls_hydrogen_treatment mixed
_refine_ls_matrix_type full
_refine_ls_number_parameters 415
_refine_ls_number_reflns 6758
_refine_ls_number_restraints 0
_refine_ls_restrained_S_all 1.034
_refine_ls_R_factor_all 0.0612
_refine_ls_R_factor_gt 0.0400
_refine_ls_shift/su_max 0.001
_refine_ls_shift/su_mean 0.000
_refine_ls_structure_factor_coef Fsqd
_refine_ls_weighting_details 'calc w=1/[\s^2^(Fo^2^)+(0.0290P)^2^+2.3191P] where P=(Fo^2^+2Fc^2^)/3'
_refine_ls_weighting_scheme calc
_refine_ls_wR_factor_gt 0.0780
_refine_ls_wR_factor_ref 0.0827
_reflns_number_gt 5190
_reflns_number_total 6758
_reflns_threshold_expression >2sigma(I)
_cod_data_source_file c4cp04783d2.cif
_cod_data_source_block s2086lm
_cod_depositor_comments 'Adding full bibliography for 7219187--7219188.cif.'
_cod_original_cell_volume 3797.3(4)
_cod_original_sg_symbol_H-M 'P 21/c'
_cod_database_code 7219188

loop_
_symmetry_equiv_pos_as_xyz
'x, y, z'
'-x, y+1/2, -z+1/2'
'-x, -y, -z'
'x, -y-1/2, z-1/2'

loop_
_atom_site_label
_atom_site_type_symbol
_atom_site_fract_x
_atom_site_fract_y
_atom_site_fract_z
_atom_site_U_iso_or_equiv
_atom_site_adp_type
_atom_site_occupancy
_atom_site_symmetry_multiplicity
_atom_site_calc_flag
_atom_site_refinement_flags
Cl1 Cl 0.69174(6) 0.54314(6) 0.210236(14) 0.02278(14) Uani 1 1 d .
O1 O 0.04679(15) 0.34673(17) 0.62833(4) 0.0218(4) Uani 1 1 d .
N1 N 0.54002(19) 0.2490(2) 0.56924(4) 0.0193(4) Uani 1 1 d .
C1 C -0.4764(2) 0.3746(3) 0.70540(5) 0.0166(5) Uani 1 1 d .
O2 O 1.11295(15) 0.19441(17) 0.51111(4) 0.0218(4) Uani 1 1 d .
N2 N 0.63118(18) 0.3468(2) 0.57073(4) 0.0195(4) Uani 1 1 d .
C2 C -0.5733(2) 0.1858(3) 0.67091(6) 0.0234(5) Uani 1 1 d .
H2A H -0.4902 0.1999 0.6587 0.035 Uiso 1 1 calc R
H2B H -0.6534 0.1831 0.6566 0.035 Uiso 1 1 calc R
H2C H -0.5667 0.0933 0.6825 0.035 Uiso 1 1 calc R
N3 N -0.35524(18) 0.3075(2) 0.70538(4) 0.0178(4) Uani 1 1 d .
H3 H -0.352(2) 0.212(3) 0.7052(6) 0.023(7) Uiso 1 1 d .
C3 C -0.7250(2) 0.3289(3) 0.70532(6) 0.0233(5) Uani 1 1 d .
H3A H -0.7183 0.3830 0.7252 0.035 Uiso 1 1 calc R
H3B H -0.7684 0.2339 0.7089 0.035 Uiso 1 1 calc R
H3C H -0.7804 0.3849 0.6901 0.035 Uiso 1 1 calc R
N4 N -0.58748(18) 0.3065(2) 0.69305(4) 0.0185(4) Uani 1 1 d .
C4 C -0.5882(2) 0.6162(3) 0.70579(6) 0.0274(6) Uani 1 1 d .
H4A H -0.6238 0.5861 0.6851 0.041 Uiso 1 1 calc R
H4B H -0.5446 0.7123 0.7041 0.041 Uiso 1 1 calc R
H4C H -0.6638 0.6217 0.7205 0.041 Uiso 1 1 calc R
N5 N -0.48753(17) 0.5095(2) 0.71715(4) 0.0183(4) Uani 1 1 d .
C5 C -0.4030(2) 0.5598(3) 0.74390(6) 0.0249(6) Uani 1 1 d .
H5A H -0.3526 0.4768 0.7530 0.037 Uiso 1 1 calc R
H5B H -0.4620 0.6026 0.7598 0.037 Uiso 1 1 calc R
H5C H -0.3379 0.6336 0.7368 0.037 Uiso 1 1 calc R
C6 C -0.2230(2) 0.3828(3) 0.70405(5) 0.0194(5) Uani 1 1 d .
H6A H -0.1833 0.3924 0.7256 0.023 Uiso 1 1 calc R
H6B H -0.2369 0.4824 0.6954 0.023 Uiso 1 1 calc R
C7 C -0.1237(2) 0.2995(3) 0.68360(5) 0.0200(5) Uani 1 1 d .
H7A H -0.0334 0.3487 0.6848 0.024 Uiso 1 1 calc R
H7B H -0.1117 0.1997 0.6923 0.024 Uiso 1 1 calc R
C8 C -0.1687(2) 0.2874(3) 0.64941(6) 0.0228(5) Uani 1 1 d .
H8A H -0.2478 0.2199 0.6476 0.027 Uiso 1 1 calc R
H8B H -0.1991 0.3847 0.6418 0.027 Uiso 1 1 calc R
C9 C -0.0554(2) 0.2325(3) 0.62895(6) 0.0214(5) Uani 1 1 d .
H9A H -0.0154 0.1414 0.6378 0.026 Uiso 1 1 calc R
H9B H -0.0911 0.2121 0.6074 0.026 Uiso 1 1 calc R
C10 C 0.1652(2) 0.3182(3) 0.61321(5) 0.0191(5) Uani 1 1 d .
C11 C 0.2635(2) 0.4296(3) 0.61450(5) 0.0196(5) Uani 1 1 d .
H11 H 0.2439 0.5180 0.6252 0.023 Uiso 1 1 calc R
C12 C 0.3881(2) 0.4127(3) 0.60042(5) 0.0190(5) Uani 1 1 d .
H12 H 0.4542 0.4890 0.6014 0.023 Uiso 1 1 calc R
C13 C 0.4166(2) 0.2823(3) 0.58473(5) 0.0173(5) Uani 1 1 d .
C14 C 0.3184(2) 0.1730(3) 0.58342(5) 0.0200(5) Uani 1 1 d .
H14 H 0.3378 0.0847 0.5727 0.024 Uiso 1 1 calc R
C15 C 0.1929(2) 0.1895(3) 0.59738(5) 0.0193(5) Uani 1 1 d .
H15 H 0.1264 0.1136 0.5962 0.023 Uiso 1 1 calc R
C16 C 0.7527(2) 0.3048(3) 0.55498(5) 0.0174(5) Uani 1 1 d .
C17 C 0.8575(2) 0.4071(3) 0.55385(5) 0.0205(5) Uani 1 1 d .
H17 H 0.8455 0.5004 0.5632 0.025 Uiso 1 1 calc R
C18 C 0.9799(2) 0.3750(3) 0.53915(6) 0.0217(5) Uani 1 1 d .
H18 H 1.0506 0.4462 0.5382 0.026 Uiso 1 1 calc R
C19 C 0.9976(2) 0.2387(3) 0.52594(5) 0.0184(5) Uani 1 1 d .
C20 C 0.8929(2) 0.1343(3) 0.52724(5) 0.0194(5) Uani 1 1 d .
H20 H 0.9055 0.0402 0.5183 0.023 Uiso 1 1 calc R
C21 C 0.7724(2) 0.1678(3) 0.54144(5) 0.0204(5) Uani 1 1 d .
H21 H 0.7013 0.0969 0.5421 0.024 Uiso 1 1 calc R
C22 C 1.2231(2) 0.2969(3) 0.50708(6) 0.0199(5) Uani 1 1 d .
H22A H 1.2598 0.3301 0.5277 0.024 Uiso 1 1 calc R
H22B H 1.1907 0.3833 0.4950 0.024 Uiso 1 1 calc R
C23 C 1.3314(2) 0.2162(3) 0.48934(6) 0.0231(5) Uani 1 1 d .
H23A H 1.2918 0.1847 0.4688 0.028 Uiso 1 1 calc R
H23B H 1.3571 0.1270 0.5013 0.028 Uiso 1 1 calc R
C24 C 1.4611(2) 0.3050(3) 0.48351(6) 0.0211(5) Uani 1 1 d .
H24A H 1.4374 0.3916 0.4706 0.025 Uiso 1 1 calc R
H24B H 1.5000 0.3399 0.5038 0.025 Uiso 1 1 calc R
C25 C 1.5681(2) 0.2136(3) 0.46678(6) 0.0233(5) Uani 1 1 d .
H25A H 1.5886 0.1259 0.4797 0.028 Uiso 1 1 calc R
H25B H 1.5280 0.1797 0.4465 0.028 Uiso 1 1 calc R
C26 C 1.7021(2) 0.2920(3) 0.46039(6) 0.0205(5) Uani 1 1 d .
H26A H 1.7445 0.3239 0.4806 0.025 Uiso 1 1 calc R
H26B H 1.6827 0.3805 0.4476 0.025 Uiso 1 1 calc R
C27 C 1.8026(2) 0.1953(3) 0.44315(5) 0.0202(5) Uani 1 1 d .
H27A H 1.8232 0.1084 0.4563 0.024 Uiso 1 1 calc R
H27B H 1.7578 0.1604 0.4235 0.024 Uiso 1 1 calc R
C28 C 1.9367(2) 0.2690(3) 0.43510(6) 0.0224(5) Uani 1 1 d .
H28A H 1.9864 0.2951 0.4548 0.027 Uiso 1 1 calc R
H28B H 1.9163 0.3609 0.4236 0.027 Uiso 1 1 calc R
C29 C 2.0292(2) 0.1744(3) 0.41524(6) 0.0296(6) Uani 1 1 d .
H29A H 2.0518 0.0842 0.4267 0.044 Uiso 1 1 calc R
H29B H 2.1137 0.2279 0.4109 0.044 Uiso 1 1 calc R
H29C H 1.9817 0.1501 0.3954 0.044 Uiso 1 1 calc R
C1X C 1.0028(2) 0.2192(3) 0.29978(6) 0.0263(6) Uani 1 1 d .
H1X H 1.0973 0.1768 0.3003 0.032 Uiso 1 1 calc R
Cl1X Cl 0.98421(7) 0.33349(8) 0.332768(15) 0.03408(16) Uani 1 1 d .
Cl2X Cl 0.97998(7) 0.32152(8) 0.265143(15) 0.03783(17) Uani 1 1 d .
Cl3X Cl 0.88217(7) 0.07507(8) 0.300958(18) 0.04049(18) Uani 1 1 d .
C2X C 0.5774(2) 0.6580(3) 0.13874(6) 0.0257(6) Uani 1 1 d .
H2X H 0.6032 0.6197 0.1601 0.031 Uiso 1 1 calc R
Cl4X Cl 0.39635(6) 0.67149(8) 0.135669(16) 0.03224(16) Uani 1 1 d .
Cl5X Cl 0.63660(7) 0.53532(7) 0.110329(15) 0.03238(16) Uani 1 1 d .
Cl6X Cl 0.65170(7) 0.83152(8) 0.13417(2) 0.04321(19) Uani 1 1 d .

loop_
_atom_site_aniso_label
_atom_site_aniso_U_11
_atom_site_aniso_U_22
_atom_site_aniso_U_33
_atom_site_aniso_U_23
_atom_site_aniso_U_13
_atom_site_aniso_U_12
Cl1 0.0216(3) 0.0222(3) 0.0246(3) 0.0009(3) 0.0006(2) -0.0036(2)
O1 0.0181(8) 0.0201(9) 0.0274(9) -0.0038(7) 0.0066(7) 0.0001(7)
N1 0.0194(10) 0.0183(11) 0.0202(11) 0.0006(9) 0.0030(8) -0.0019(9)
C1 0.0144(11) 0.0217(13) 0.0139(12) 0.0029(10) 0.0014(9) -0.0010(10)
O2 0.0181(8) 0.0182(9) 0.0293(9) -0.0040(7) 0.0054(7) -0.0028(7)
N2 0.0189(10) 0.0198(11) 0.0200(10) 0.0008(9) 0.0022(8) -0.0004(9)
C2 0.0236(12) 0.0236(14) 0.0227(13) -0.0032(11) -0.0048(10) 0.0016(11)
N3 0.0141(10) 0.0157(12) 0.0238(11) 0.0006(9) 0.0021(8) 0.0002(8)
C3 0.0147(11) 0.0264(14) 0.0286(14) 0.0000(12) -0.0013(10) -0.0007(10)
N4 0.0152(9) 0.0184(11) 0.0218(11) 0.0000(9) -0.0004(8) 0.0000(8)
C4 0.0264(13) 0.0182(14) 0.0376(16) 0.0028(12) 0.0024(11) 0.0052(11)
N5 0.0139(9) 0.0173(11) 0.0238(11) -0.0010(9) 0.0005(8) 0.0001(8)
C5 0.0217(12) 0.0267(15) 0.0264(14) -0.0093(12) 0.0025(10) -0.0040(11)
C6 0.0128(11) 0.0218(13) 0.0235(13) -0.0007(11) 0.0003(9) 0.0001(10)
C7 0.0132(11) 0.0215(14) 0.0254(14) -0.0003(11) 0.0011(9) -0.0009(10)
C8 0.0156(11) 0.0253(14) 0.0273(14) -0.0023(11) 0.0013(10) 0.0004(10)
C9 0.0184(12) 0.0223(14) 0.0236(14) -0.0029(11) 0.0026(10) -0.0033(10)
C10 0.0184(12) 0.0226(14) 0.0164(12) 0.0027(11) -0.0002(9) 0.0016(10)
C11 0.0235(12) 0.0154(13) 0.0197(13) -0.0019(10) -0.0012(10) 0.0002(10)
C12 0.0189(12) 0.0157(13) 0.0221(13) 0.0004(10) -0.0017(10) -0.0020(10)
C13 0.0178(11) 0.0178(13) 0.0163(12) 0.0011(10) 0.0004(9) 0.0001(10)
C14 0.0213(12) 0.0187(13) 0.0202(13) -0.0023(11) 0.0020(9) 0.0008(10)
C15 0.0179(12) 0.0192(13) 0.0206(12) -0.0005(11) 0.0003(9) -0.0042(10)
C16 0.0186(11) 0.0185(13) 0.0151(12) 0.0012(10) 0.0000(9) 0.0011(10)
C17 0.0228(12) 0.0152(13) 0.0236(13) -0.0028(10) 0.0000(10) -0.0006(10)
C18 0.0208(12) 0.0179(13) 0.0267(14) 0.0006(11) 0.0026(10) -0.0053(10)
C19 0.0181(12) 0.0196(13) 0.0174(12) 0.0019(10) 0.0000(9) 0.0012(10)
C20 0.0242(12) 0.0140(13) 0.0199(13) -0.0024(10) 0.0016(10) -0.0025(10)
C21 0.0222(12) 0.0191(13) 0.0198(12) 0.0013(11) 0.0001(9) -0.0061(10)
C22 0.0179(12) 0.0150(13) 0.0269(14) 0.0016(10) 0.0005(10) -0.0041(9)
C23 0.0205(12) 0.0192(13) 0.0297(14) -0.0025(11) 0.0024(10) -0.0020(10)
C24 0.0194(12) 0.0182(13) 0.0257(13) 0.0019(11) 0.0004(10) -0.0008(10)
C25 0.0222(12) 0.0207(14) 0.0272(14) -0.0011(11) 0.0004(10) -0.0025(10)
C26 0.0195(12) 0.0197(14) 0.0223(13) 0.0022(11) -0.0002(10) -0.0020(10)
C27 0.0192(12) 0.0210(13) 0.0204(13) 0.0003(10) -0.0016(9) -0.0028(10)
C28 0.0231(13) 0.0194(13) 0.0246(14) 0.0007(11) 0.0017(10) -0.0022(10)
C29 0.0271(13) 0.0272(15) 0.0349(15) 0.0041(12) 0.0094(11) -0.0012(11)
C1X 0.0229(13) 0.0262(15) 0.0298(15) -0.0009(12) 0.0001(11) -0.0018(11)
Cl1X 0.0368(4) 0.0365(4) 0.0289(4) -0.0047(3) -0.0004(3) -0.0029(3)
Cl2X 0.0432(4) 0.0420(4) 0.0282(4) 0.0019(3) -0.0013(3) -0.0097(3)
Cl3X 0.0370(4) 0.0297(4) 0.0546(5) 0.0003(3) -0.0015(3) -0.0111(3)
C2X 0.0294(14) 0.0194(14) 0.0282(14) 0.0001(11) -0.0057(11) 0.0013(11)
Cl4X 0.0248(3) 0.0347(4) 0.0369(4) -0.0029(3) -0.0048(3) -0.0008(3)
Cl5X 0.0396(4) 0.0267(4) 0.0311(4) -0.0004(3) 0.0051(3) 0.0027(3)
Cl6X 0.0323(4) 0.0225(4) 0.0746(5) -0.0016(4) -0.0047(3) -0.0049(3)

loop_
_atom_type_symbol
_atom_type_description
_atom_type_scat_dispersion_real
_atom_type_scat_dispersion_imag
_atom_type_scat_source
C C 0.0033 0.0016 'International Tables Vol C Tables 4.2.6.8 and 6.1.1.4'
H H 0.0000 0.0000 'International Tables Vol C Tables 4.2.6.8 and 6.1.1.4'
N N 0.0061 0.0033 'International Tables Vol C Tables 4.2.6.8 and 6.1.1.4'
O O 0.0106 0.0060 'International Tables Vol C Tables 4.2.6.8 and 6.1.1.4'
Cl Cl 0.1484 0.1585 'International Tables Vol C Tables 4.2.6.8 and 6.1.1.4'

loop_
_geom_angle_atom_site_label_1
_geom_angle_atom_site_label_2
_geom_angle_atom_site_label_3
_geom_angle
C10 O1 C9 117.61(18)
N2 N1 C13 115.41(19)
N3 C1 N5 120.3(2)
N3 C1 N4 119.6(2)
N5 C1 N4 120.1(2)
C19 O2 C22 119.20(18)
N1 N2 C16 112.15(19)
N4 C2 H2A 109.5
N4 C2 H2B 109.5
H2A C2 H2B 109.5
N4 C2 H2C 109.5
H2A C2 H2C 109.5
H2B C2 H2C 109.5
C1 N3 C6 124.5(2)
C1 N3 H3 119.4(16)
C6 N3 H3 116.1(16)
N4 C3 H3A 109.5
N4 C3 H3B 109.5
H3A C3 H3B 109.5
N4 C3 H3C 109.5
H3A C3 H3C 109.5
H3B C3 H3C 109.5
C1 N4 C2 120.98(19)
C1 N4 C3 122.11(19)
C2 N4 C3 115.89(18)
N5 C4 H4A 109.5
N5 C4 H4B 109.5
H4A C4 H4B 109.5
N5 C4 H4C 109.5
H4A C4 H4C 109.5
H4B C4 H4C 109.5
C1 N5 C4 123.54(19)
C1 N5 C5 122.14(19)
C4 N5 C5 114.25(19)
N5 C5 H5A 109.5
N5 C5 H5B 109.5
H5A C5 H5B 109.5
N5 C5 H5C 109.5
H5A C5 H5C 109.5
H5B C5 H5C 109.5
N3 C6 C7 111.02(19)
N3 C6 H6A 109.4
C7 C6 H6A 109.4
N3 C6 H6B 109.4
C7 C6 H6B 109.4
H6A C6 H6B 108.0
C8 C7 C6 114.31(19)
C8 C7 H7A 108.7
C6 C7 H7A 108.7
C8 C7 H7B 108.7
C6 C7 H7B 108.7
H7A C7 H7B 107.6
C9 C8 C7 112.24(19)
C9 C8 H8A 109.2
C7 C8 H8A 109.2
C9 C8 H8B 109.2
C7 C8 H8B 109.2
H8A C8 H8B 107.9
O1 C9 C8 106.52(19)
O1 C9 H9A 110.4
C8 C9 H9A 110.4
O1 C9 H9B 110.4
C8 C9 H9B 110.4
H9A C9 H9B 108.6
O1 C10 C15 124.7(2)
O1 C10 C11 115.5(2)
C15 C10 C11 119.8(2)
C12 C11 C10 120.9(2)
C12 C11 H11 119.6
C10 C11 H11 119.6
C11 C12 C13 119.4(2)
C11 C12 H12 120.3
C13 C12 H12 120.3
C14 C13 C12 119.3(2)
C14 C13 N1 114.9(2)
C12 C13 N1 125.8(2)
C15 C14 C13 121.6(2)
C15 C14 H14 119.2
C13 C14 H14 119.2
C14 C15 C10 119.1(2)
C14 C15 H15 120.5
C10 C15 H15 120.5
C17 C16 C21 118.9(2)
C17 C16 N2 117.1(2)
C21 C16 N2 124.0(2)
C16 C17 C18 120.9(2)
C16 C17 H17 119.5
C18 C17 H17 119.5
C19 C18 C17 119.3(2)
C19 C18 H18 120.3
C17 C18 H18 120.3
O2 C19 C18 124.6(2)
O2 C19 C20 115.2(2)
C18 C19 C20 120.2(2)
C21 C20 C19 119.9(2)
C21 C20 H20 120.0
C19 C20 H20 120.0
C20 C21 C16 120.8(2)
C20 C21 H21 119.6
C16 C21 H21 119.6
O2 C22 C23 105.96(18)
O2 C22 H22A 110.5
C23 C22 H22A 110.5
O2 C22 H22B 110.5
C23 C22 H22B 110.5
H22A C22 H22B 108.7
C22 C23 C24 114.5(2)
C22 C23 H23A 108.6
C24 C23 H23A 108.6
C22 C23 H23B 108.6
C24 C23 H23B 108.6
H23A C23 H23B 107.6
C25 C24 C23 111.2(2)
C25 C24 H24A 109.4
C23 C24 H24A 109.4
C25 C24 H24B 109.4
C23 C24 H24B 109.4
H24A C24 H24B 108.0
C26 C25 C24 115.1(2)
C26 C25 H25A 108.5
C24 C25 H25A 108.5
C26 C25 H25B 108.5
C24 C25 H25B 108.5
H25A C25 H25B 107.5
C25 C26 C27 112.2(2)
C25 C26 H26A 109.2
C27 C26 H26A 109.2
C25 C26 H26B 109.2
C27 C26 H26B 109.2
H26A C26 H26B 107.9
C28 C27 C26 114.7(2)
C28 C27 H27A 108.6
C26 C27 H27A 108.6
C28 C27 H27B 108.6
C26 C27 H27B 108.6
H27A C27 H27B 107.6
C27 C28 C29 113.4(2)
C27 C28 H28A 108.9
C29 C28 H28A 108.9
C27 C28 H28B 108.9
C29 C28 H28B 108.9
H28A C28 H28B 107.7
C28 C29 H29A 109.5
C28 C29 H29B 109.5
H29A C29 H29B 109.5
C28 C29 H29C 109.5
H29A C29 H29C 109.5
H29B C29 H29C 109.5
Cl2X C1X Cl1X 109.88(14)
Cl2X C1X Cl3X 110.40(13)
Cl1X C1X Cl3X 109.84(14)
Cl2X C1X H1X 108.9
Cl1X C1X H1X 108.9
Cl3X C1X H1X 108.9
Cl6X C2X Cl5X 110.99(14)
Cl6X C2X Cl4X 110.00(13)
Cl5X C2X Cl4X 109.60(13)
Cl6X C2X H2X 108.7
Cl5X C2X H2X 108.7
Cl4X C2X H2X 108.7

loop_
_geom_bond_atom_site_label_1
_geom_bond_atom_site_label_2
_geom_bond_distance
O1 C10 1.360(3)
O1 C9 1.444(3)
N1 N2 1.262(3)
N1 C13 1.418(3)
C1 N3 1.332(3)
C1 N5 1.336(3)
C1 N4 1.347(3)
O2 C19 1.364(3)
O2 C22 1.439(3)
N2 C16 1.427(3)
C2 N4 1.460(3)
C2 H2A 0.9800
C2 H2B 0.9800
C2 H2C 0.9800
N3 C6 1.465(3)
N3 H3 0.87(3)
C3 N4 1.465(3)
C3 H3A 0.9800
C3 H3B 0.9800
C3 H3C 0.9800
C4 N5 1.459(3)
C4 H4A 0.9800
C4 H4B 0.9800
C4 H4C 0.9800
N5 C5 1.465(3)
C5 H5A 0.9800
C5 H5B 0.9800
C5 H5C 0.9800
C6 C7 1.521(3)
C6 H6A 0.9900
C6 H6B 0.9900
C7 C8 1.515(3)
C7 H7A 0.9900
C7 H7B 0.9900
C8 C9 1.509(3)
C8 H8A 0.9900
C8 H8B 0.9900
C9 H9A 0.9900
C9 H9B 0.9900
C10 C15 1.386(3)
C10 C11 1.399(3)
C11 C12 1.376(3)
C11 H11 0.9500
C12 C13 1.398(3)
C12 H12 0.9500
C13 C14 1.385(3)
C14 C15 1.381(3)
C14 H14 0.9500
C15 H15 0.9500
C16 C17 1.388(3)
C16 C21 1.394(3)
C17 C18 1.392(3)
C17 H17 0.9500
C18 C19 1.380(3)
C18 H18 0.9500
C19 C20 1.399(3)
C20 C21 1.369(3)
C20 H20 0.9500
C21 H21 0.9500
C22 C23 1.506(3)
C22 H22A 0.9900
C22 H22B 0.9900
C23 C24 1.528(3)
C23 H23A 0.9900
C23 H23B 0.9900
C24 C25 1.526(3)
C24 H24A 0.9900
C24 H24B 0.9900
C25 C26 1.521(3)
C25 H25A 0.9900
C25 H25B 0.9900
C26 C27 1.521(3)
C26 H26A 0.9900
C26 H26B 0.9900
C27 C28 1.518(3)
C27 H27A 0.9900
C27 H27B 0.9900
C28 C29 1.520(3)
C28 H28A 0.9900
C28 H28B 0.9900
C29 H29A 0.9800
C29 H29B 0.9800
C29 H29C 0.9800
C1X Cl2X 1.756(3)
C1X Cl1X 1.763(3)
C1X Cl3X 1.768(2)
C1X H1X 1.0000
C2X Cl6X 1.756(3)
C2X Cl5X 1.756(3)
C2X Cl4X 1.773(2)
C2X H2X 1.0000

loop_
_geom_torsion_atom_site_label_1
_geom_torsion_atom_site_label_2
_geom_torsion_atom_site_label_3
_geom_torsion_atom_site_label_4
_geom_torsion
C13 N1 N2 C16 179.27(18)
N5 C1 N3 C6 -28.4(3)
N4 C1 N3 C6 150.6(2)
N3 C1 N4 C2 -20.3(3)
N5 C1 N4 C2 158.7(2)
N3 C1 N4 C3 147.6(2)
N5 C1 N4 C3 -33.3(3)
N3 C1 N5 C4 149.5(2)
N4 C1 N5 C4 -29.5(3)
N3 C1 N5 C5 -33.8(3)
N4 C1 N5 C5 147.2(2)
C1 N3 C6 C7 -141.7(2)
N3 C6 C7 C8 63.3(3)
C6 C7 C8 C9 168.1(2)
C10 O1 C9 C8 174.99(19)
C7 C8 C9 O1 -68.3(2)
C9 O1 C10 C15 2.5(3)
C9 O1 C10 C11 -177.15(19)
O1 C10 C11 C12 179.2(2)
C15 C10 C11 C12 -0.5(3)
C10 C11 C12 C13 -0.2(3)
C11 C12 C13 C14 0.6(3)
C11 C12 C13 N1 -179.9(2)
N2 N1 C13 C14 -178.9(2)
N2 N1 C13 C12 1.6(3)
C12 C13 C14 C15 -0.3(3)
N1 C13 C14 C15 -179.9(2)
C13 C14 C15 C10 -0.3(3)
O1 C10 C15 C14 -178.9(2)
C11 C10 C15 C14 0.7(3)
N1 N2 C16 C17 177.0(2)
N1 N2 C16 C21 -4.3(3)
C21 C16 C17 C18 0.8(3)
N2 C16 C17 C18 179.5(2)
C16 C17 C18 C19 -0.9(3)
C22 O2 C19 C18 -3.5(3)
C22 O2 C19 C20 176.57(19)
C17 C18 C19 O2 -179.6(2)
C17 C18 C19 C20 0.3(3)
O2 C19 C20 C21 -179.6(2)
C18 C19 C20 C21 0.5(3)
C19 C20 C21 C16 -0.6(3)
C17 C16 C21 C20 0.0(3)
N2 C16 C21 C20 -178.7(2)
C19 O2 C22 C23 -178.45(19)
O2 C22 C23 C24 -178.00(19)
C22 C23 C24 C25 177.4(2)
C23 C24 C25 C26 -179.1(2)
C24 C25 C26 C27 -179.0(2)
C25 C26 C27 C28 178.0(2)
C26 C27 C28 C29 -174.6(2)
